data_7710644
loop_
_publ_author_name
'Lara, Agustin'
'Castro-Osma, Jos\'e Antonio'
'North, Michael'
'Gaona, Miguel \'Angel'
'de la Cruz-Mart\'inez, Felipe'
'Rodr\'iguez, Ana Mar\'ia'
'Caballero Espinosa, Mar\'ia del Prado'
'Franc\'es-Poveda, Enrique'
'Rodr\'iguez Di\'eguez, Antonio'

_publ_section_title
;
 Closing the loop in the synthesis of heteroscorpionate-based aluminium
 helicates. Catalytic studies for cyclic carbonate synthesis.
;
_journal_name_full 'Dalton Transactions'
_journal_paper_doi 10.1039/D2DT01645A
_journal_year 2022
_chemical_formula_moiety 'C27 H45 Al2 N5 O'
_chemical_formula_sum 'C27 H45 Al2 N5 O'
_chemical_formula_weight 509.64
_space_group_crystal_system monoclinic
_space_group_IT_number 14
_space_group_name_Hall '-P 2yn'
_space_group_name_H-M_alt 'P 1 21/n 1'
_atom_sites_solution_hydrogens geom
_audit_creation_method SHELXL-2016/6
_audit_update_record
;
2022-06-28 deposited with the CCDC.	2022-06-29 downloaded from the CCDC.
;
_cell_angle_alpha 90
_cell_angle_beta 97.2330(10)
_cell_angle_gamma 90
_cell_formula_units_Z 4
_cell_length_a 11.7654(13)
_cell_length_b 19.445(2)
_cell_length_c 13.2565(15)
_cell_measurement_reflns_used 3736
_cell_measurement_temperature 290(2)
_cell_measurement_theta_max 21.313
_cell_measurement_theta_min 2.421
_cell_volume 3008.7(6)
_computing_cell_refinement 'Bruker SAINT V8.37 (Bruker AXS Inc. 2016)'
_computing_data_collection 'Bruker APEX'
_computing_data_reduction 'Bruker SAINT V8.37 (Bruker AXS Inc. 2016)'
_computing_molecular_graphics 'ORTEP3 (Farrugia, 1997)'
_computing_publication_material 'WINGX v2014.1 (Farrugia, 2012)'
_computing_structure_refinement 'SHELXL-2013/4 (Sheldrick, 2013)'
_computing_structure_solution 'SHELXS-2013/4 (Sheldrick, 2013)'
_diffrn_ambient_temperature 290(2)
_diffrn_measured_fraction_theta_full 0.997
_diffrn_measured_fraction_theta_max 0.997
_diffrn_measurement_device_type 'CCD area detector, APEX'
_diffrn_measurement_method 'omega scans'
_diffrn_radiation_type MoK\a
_diffrn_radiation_wavelength 0.71073
_diffrn_reflns_av_R_equivalents 0.0333
_diffrn_reflns_av_unetI/netI 0.0314
_diffrn_reflns_Laue_measured_fraction_full 0.997
_diffrn_reflns_Laue_measured_fraction_max 0.997
_diffrn_reflns_limit_h_max 12
_diffrn_reflns_limit_h_min -12
_diffrn_reflns_limit_k_max 17
_diffrn_reflns_limit_k_min -20
_diffrn_reflns_limit_l_max 14
_diffrn_reflns_limit_l_min -14
_diffrn_reflns_number 15843
_diffrn_reflns_point_group_measured_fraction_full 0.997
_diffrn_reflns_point_group_measured_fraction_max 0.997
_diffrn_reflns_theta_full 22.500
_diffrn_reflns_theta_max 22.500
_diffrn_reflns_theta_min 2.727
_exptl_absorpt_coefficient_mu 0.123
_exptl_absorpt_correction_T_max 0.746
_exptl_absorpt_correction_T_min 0.695
_exptl_absorpt_correction_type multi-scan
_exptl_absorpt_process_details SADABS
_exptl_crystal_colour colourless
_exptl_crystal_density_diffrn 1.125
_exptl_crystal_description block
_exptl_crystal_F_000 1104
_exptl_crystal_size_max 0.420
_exptl_crystal_size_mid 0.390
_exptl_crystal_size_min 0.260
_refine_diff_density_max 0.156
_refine_diff_density_min -0.173
_refine_diff_density_rms 0.032
_refine_ls_extinction_method none
_refine_ls_goodness_of_fit_ref 1.011
_refine_ls_hydrogen_treatment constr
_refine_ls_matrix_type full
_refine_ls_number_parameters 325
_refine_ls_number_reflns 3933
_refine_ls_number_restraints 0
_refine_ls_restrained_S_all 1.011
_refine_ls_R_factor_all 0.0580
_refine_ls_R_factor_gt 0.0391
_refine_ls_shift/su_max 0.000
_refine_ls_shift/su_mean 0.000
_refine_ls_structure_factor_coef Fsqd
_refine_ls_weighting_details 'w=1/[\s^2^(Fo^2^)+(0.0496P)^2^+1.0634P] where P=(Fo^2^+2Fc^2^)/3'
_refine_ls_weighting_scheme calc
_refine_ls_wR_factor_gt 0.0950
_refine_ls_wR_factor_ref 0.1073
_reflns_Friedel_coverage 0.000
_reflns_number_gt 2955
_reflns_number_total 3933
_reflns_threshold_expression 'I > 2\s(I)'
_cod_data_source_file d2dt01645a2.cif
_cod_data_source_block 22
_cod_original_sg_symbol_H-M 'P 21/n'
_cod_database_code 7710644
_shelx_shelxl_version_number 2016/6
_shelx_space_group_comment
;
The symmetry employed for this shelxl refinement is uniquely defined
by the following loop, which should always be used as a source of
symmetry information in preference to the above space-group names.
They are only intended as comments.
;
_shelx_estimated_absorpt_t_min 0.950
_shelx_estimated_absorpt_t_max 0.969

loop_
_space_group_symop_operation_xyz
'x, y, z'
'-x+1/2, y+1/2, -z+1/2'
'-x, -y, -z'
'x-1/2, -y-1/2, z-1/2'

loop_
_atom_site_label
_atom_site_type_symbol
_atom_site_fract_x
_atom_site_fract_y
_atom_site_fract_z
_atom_site_U_iso_or_equiv
_atom_site_adp_type
_atom_site_occupancy
_atom_site_site_symmetry_order
_atom_site_calc_flag
_atom_site_refinement_flags_posn
_atom_site_refinement_flags_adp
_atom_site_refinement_flags_occupancy
_atom_site_disorder_assembly
_atom_site_disorder_group
Al1 Al 0.51466(6) 0.12668(4) 0.76529(5) 0.0489(2) Uani 1 1 d . . . . .
Al2 Al 0.06919(7) 0.12558(4) 0.84066(7) 0.0597(3) Uani 1 1 d . . . . .
N1 N 0.51343(16) 0.15997(10) 0.90399(14) 0.0480(5) Uani 1 1 d . . . . .
N2 N 0.42104(16) 0.19004(10) 0.93800(14) 0.0488(5) Uani 1 1 d . . . . .
N3 N 0.44258(17) 0.28835(11) 0.77423(15) 0.0542(5) Uani 1 1 d . . . . .
N4 N 0.35286(16) 0.28304(10) 0.82944(14) 0.0479(5) Uani 1 1 d . . . . .
N5 N 0.35492(15) 0.14636(9) 0.71810(13) 0.0397(5) Uani 1 1 d . . . . .
O1 O 0.17517(13) 0.16514(8) 0.76317(12) 0.0517(4) Uani 1 1 d . . . . .
C1 C 0.5900(2) 0.14995(14) 0.9860(2) 0.0587(7) Uani 1 1 d . . . . .
C2 C 0.5459(3) 0.17442(16) 1.0708(2) 0.0727(8) Uani 1 1 d . . . . .
H2 H 0.582448 0.173652 1.137199 0.087 Uiso 1 1 calc R U . . .
C3 C 0.4399(2) 0.19975(16) 1.03999(19) 0.0659(8) Uani 1 1 d . . . . .
C4 C 0.7032(2) 0.11803(19) 0.9793(2) 0.0895(10) Uani 1 1 d . . . . .
H4A H 0.697694 0.069174 0.987956 0.134 Uiso 1 1 calc R U . . .
H4B H 0.758540 0.136482 1.031725 0.134 Uiso 1 1 calc R U . . .
H4C H 0.726572 0.127751 0.914011 0.134 Uiso 1 1 calc R U . . .
C5 C 0.3538(3) 0.2325(2) 1.0979(2) 0.1160(15) Uani 1 1 d . . . . .
H5A H 0.348905 0.280672 1.082327 0.174 Uiso 1 1 calc R U . . .
H5B H 0.376700 0.226443 1.169446 0.174 Uiso 1 1 calc R U . . .
H5C H 0.280420 0.211391 1.079245 0.174 Uiso 1 1 calc R U . . .
C6 C 0.2885(2) 0.34139(14) 0.8237(2) 0.0596(7) Uani 1 1 d . . . . .
C7 C 0.3413(2) 0.38520(15) 0.7655(2) 0.0676(8) Uani 1 1 d . . . . .
H7 H 0.318580 0.429934 0.748233 0.081 Uiso 1 1 calc R U . . .
C8 C 0.4350(2) 0.35136(14) 0.73646(18) 0.0545(7) Uani 1 1 d . . . . .
C9 C 0.1835(3) 0.34906(16) 0.8746(3) 0.0987(12) Uani 1 1 d . . . . .
H9A H 0.148833 0.392902 0.857340 0.148 Uiso 1 1 calc R U . . .
H9B H 0.203496 0.346159 0.946917 0.148 Uiso 1 1 calc R U . . .
H9C H 0.130320 0.313079 0.852258 0.148 Uiso 1 1 calc R U . . .
C10 C 0.5209(3) 0.37692(16) 0.6719(2) 0.0776(9) Uani 1 1 d . . . . .
H10A H 0.576083 0.341461 0.664824 0.116 Uiso 1 1 calc R U . . .
H10B H 0.559083 0.416533 0.703349 0.116 Uiso 1 1 calc R U . . .
H10C H 0.482851 0.389237 0.606081 0.116 Uiso 1 1 calc R U . . .
C11 C 0.32720(19) 0.21628(12) 0.86841(17) 0.0449(6) Uani 1 1 d . . . . .
H11 H 0.262651 0.222591 0.907555 0.054 Uiso 1 1 calc R U . . .
C12 C 0.28442(19) 0.16968(12) 0.77787(17) 0.0418(6) Uani 1 1 d . . . . .
C13 C 0.30647(19) 0.11981(12) 0.61404(16) 0.0433(6) Uani 1 1 d . . . . .
C14 C 0.4068(2) 0.10864(15) 0.55298(18) 0.0575(7) Uani 1 1 d . . . . .
H14A H 0.459963 0.075839 0.588028 0.069 Uiso 1 1 calc R U . . .
H14B H 0.447182 0.151710 0.547607 0.069 Uiso 1 1 calc R U . . .
C15 C 0.2431(2) 0.05203(12) 0.62127(17) 0.0478(6) Uani 1 1 d . . . . .
H15A H 0.178999 0.058555 0.659639 0.057 Uiso 1 1 calc R U . . .
H15B H 0.294237 0.018180 0.656392 0.057 Uiso 1 1 calc R U . . .
C16 C 0.2278(2) 0.17334(13) 0.55671(18) 0.0586(7) Uani 1 1 d . . . . .
H16A H 0.163352 0.182581 0.593635 0.070 Uiso 1 1 calc R U . . .
H16B H 0.269492 0.215973 0.551431 0.070 Uiso 1 1 calc R U . . .
C17 C 0.1846(3) 0.14651(15) 0.4505(2) 0.0698(8) Uani 1 1 d . . . . .
H17 H 0.132982 0.180521 0.414529 0.084 Uiso 1 1 calc R U . . .
C18 C 0.2852(3) 0.13405(17) 0.3912(2) 0.0820(10) Uani 1 1 d . . . . .
H18A H 0.257646 0.117399 0.323525 0.098 Uiso 1 1 calc R U . . .
H18B H 0.326252 0.176744 0.384482 0.098 Uiso 1 1 calc R U . . .
C19 C 0.3641(2) 0.08176(16) 0.4465(2) 0.0697(8) Uani 1 1 d . . . . .
H19 H 0.429685 0.074160 0.409059 0.084 Uiso 1 1 calc R U . . .
C20 C 0.3009(3) 0.01427(16) 0.4551(2) 0.0720(8) Uani 1 1 d . . . . .
H20A H 0.352253 -0.019554 0.490017 0.086 Uiso 1 1 calc R U . . .
H20B H 0.273865 -0.003181 0.387820 0.086 Uiso 1 1 calc R U . . .
C21 C 0.1998(2) 0.02647(14) 0.51417(18) 0.0604(7) Uani 1 1 d . . . . .
H21 H 0.158085 -0.016780 0.518956 0.072 Uiso 1 1 calc R U . . .
C22 C 0.1198(2) 0.07967(16) 0.4603(2) 0.0711(8) Uani 1 1 d . . . . .
H22A H 0.056006 0.087612 0.498498 0.085 Uiso 1 1 calc R U . . .
H22B H 0.089589 0.062981 0.393273 0.085 Uiso 1 1 calc R U . . .
C23 C 0.5271(3) 0.02702(15) 0.7857(2) 0.0750(9) Uani 1 1 d . . . . .
H23A H 0.474052 0.012541 0.830921 0.112 Uiso 1 1 calc R U . . .
H23B H 0.603680 0.015647 0.814783 0.112 Uiso 1 1 calc R U . . .
H23C H 0.509657 0.004065 0.721554 0.112 Uiso 1 1 calc R U . . .
C24 C 0.6347(2) 0.17440(16) 0.7051(2) 0.0696(8) Uani 1 1 d . . . . .
H24A H 0.675550 0.142159 0.668271 0.104 Uiso 1 1 calc R U . . .
H24B H 0.686697 0.195365 0.757819 0.104 Uiso 1 1 calc R U . . .
H24C H 0.601092 0.209256 0.659435 0.104 Uiso 1 1 calc R U . . .
C25 C 0.1667(3) 0.06428(18) 0.9326(3) 0.0933(10) Uani 1 1 d . . . . .
H25A H 0.214341 0.037427 0.893956 0.140 Uiso 1 1 calc R U . . .
H25B H 0.119297 0.034217 0.966762 0.140 Uiso 1 1 calc R U . . .
H25C H 0.214011 0.091295 0.981903 0.140 Uiso 1 1 calc R U . . .
C26 C -0.0420(3) 0.07946(18) 0.7409(3) 0.0970(11) Uani 1 1 d . . . . .
H26A H -0.070478 0.111491 0.688632 0.145 Uiso 1 1 calc R U . . .
H26B H -0.104511 0.062601 0.773957 0.145 Uiso 1 1 calc R U . . .
H26C H -0.005585 0.041677 0.711146 0.145 Uiso 1 1 calc R U . . .
C27 C 0.0002(2) 0.20293(15) 0.9080(2) 0.0748(9) Uani 1 1 d . . . . .
H27A H 0.056469 0.222778 0.958304 0.112 Uiso 1 1 calc R U . . .
H27B H -0.063319 0.186463 0.940056 0.112 Uiso 1 1 calc R U . . .
H27C H -0.026166 0.237146 0.858257 0.112 Uiso 1 1 calc R U . . .

loop_
_atom_site_aniso_label
_atom_site_aniso_U_11
_atom_site_aniso_U_22
_atom_site_aniso_U_33
_atom_site_aniso_U_23
_atom_site_aniso_U_13
_atom_site_aniso_U_12
Al1 0.0409(4) 0.0551(5) 0.0505(4) -0.0038(4) 0.0055(3) 0.0058(3)
Al2 0.0474(5) 0.0518(5) 0.0812(6) -0.0067(4) 0.0134(4) 0.0023(4)
N1 0.0426(12) 0.0506(13) 0.0496(12) -0.0006(10) 0.0015(10) 0.0038(10)
N2 0.0497(12) 0.0524(13) 0.0433(12) -0.0048(10) 0.0023(10) 0.0035(10)
N3 0.0537(13) 0.0508(15) 0.0590(13) -0.0045(11) 0.0115(11) -0.0007(11)
N4 0.0492(12) 0.0406(13) 0.0545(12) -0.0069(10) 0.0081(10) 0.0005(10)
N5 0.0394(11) 0.0379(12) 0.0413(10) -0.0057(9) 0.0031(9) 0.0005(9)
O1 0.0359(10) 0.0586(12) 0.0602(10) -0.0115(8) 0.0044(8) 0.0020(8)
C1 0.0549(16) 0.0600(18) 0.0575(17) 0.0074(14) -0.0075(14) -0.0010(13)
C2 0.076(2) 0.090(2) 0.0478(16) -0.0003(15) -0.0109(15) 0.0009(18)
C3 0.073(2) 0.079(2) 0.0445(15) -0.0105(14) 0.0031(14) 0.0042(16)
C4 0.062(2) 0.117(3) 0.083(2) 0.003(2) -0.0132(17) 0.0247(19)
C5 0.115(3) 0.178(4) 0.0549(19) -0.036(2) 0.0088(19) 0.038(3)
C6 0.0621(17) 0.0434(17) 0.0735(18) -0.0142(14) 0.0099(15) 0.0076(14)
C7 0.079(2) 0.0427(18) 0.082(2) 0.0002(15) 0.0113(17) 0.0063(15)
C8 0.0668(18) 0.0505(18) 0.0448(14) -0.0078(13) 0.0018(13) -0.0073(14)
C9 0.096(2) 0.058(2) 0.152(3) -0.001(2) 0.055(2) 0.0215(18)
C10 0.095(2) 0.070(2) 0.0705(19) 0.0006(16) 0.0184(17) -0.0150(17)
C11 0.0428(13) 0.0455(16) 0.0459(13) -0.0063(11) 0.0042(11) 0.0013(11)
C12 0.0401(14) 0.0366(14) 0.0482(14) -0.0001(11) 0.0043(11) 0.0027(11)
C13 0.0446(13) 0.0435(15) 0.0410(13) -0.0057(11) 0.0022(11) -0.0041(11)
C14 0.0563(16) 0.0676(19) 0.0494(15) -0.0118(13) 0.0099(12) -0.0114(14)
C15 0.0513(15) 0.0411(15) 0.0512(14) -0.0046(12) 0.0075(12) -0.0037(12)
C16 0.0689(18) 0.0474(17) 0.0559(16) 0.0029(13) -0.0058(13) -0.0007(13)
C17 0.080(2) 0.068(2) 0.0549(17) 0.0050(14) -0.0164(15) -0.0040(16)
C18 0.106(3) 0.092(3) 0.0457(16) -0.0008(16) 0.0013(17) -0.033(2)
C19 0.0710(19) 0.090(2) 0.0500(16) -0.0184(16) 0.0164(15) -0.0212(17)
C20 0.086(2) 0.075(2) 0.0550(16) -0.0245(15) 0.0117(15) -0.0111(17)
C21 0.0689(18) 0.0559(18) 0.0558(16) -0.0125(13) 0.0057(14) -0.0205(14)
C22 0.0677(19) 0.086(2) 0.0558(17) -0.0108(15) -0.0075(14) -0.0124(17)
C23 0.081(2) 0.065(2) 0.078(2) -0.0031(16) 0.0071(16) 0.0219(16)
C24 0.0475(16) 0.089(2) 0.0732(18) -0.0079(16) 0.0123(14) 0.0002(15)
C25 0.098(2) 0.076(2) 0.107(3) 0.012(2) 0.018(2) 0.0144(19)
C26 0.0604(19) 0.086(3) 0.143(3) -0.026(2) 0.009(2) -0.0157(17)
C27 0.0677(19) 0.069(2) 0.094(2) -0.0028(17) 0.0372(17) 0.0087(15)

loop_
_atom_type_symbol
_atom_type_description
_atom_type_scat_dispersion_real
_atom_type_scat_dispersion_imag
_atom_type_scat_source
C C 0.0033 0.0016 'International Tables Vol C Tables 4.2.6.8 and 6.1.1.4'
H H 0.0000 0.0000 'International Tables Vol C Tables 4.2.6.8 and 6.1.1.4'
Al Al 0.0645 0.0514 'International Tables Vol C Tables 4.2.6.8 and 6.1.1.4'
N N 0.0061 0.0033 'International Tables Vol C Tables 4.2.6.8 and 6.1.1.4'
O O 0.0106 0.0060 'International Tables Vol C Tables 4.2.6.8 and 6.1.1.4'

loop_
_geom_angle_atom_site_label_1
_geom_angle_atom_site_label_2
_geom_angle_atom_site_label_3
_geom_angle
_geom_angle_site_symmetry_1
_geom_angle_site_symmetry_3
_geom_angle_publ_flag
N5 Al1 C24 119.82(11) . . ?
N5 Al1 N1 96.69(8) . . ?
C24 Al1 N1 108.70(11) . . ?
N5 Al1 C23 106.96(11) . . ?
C24 Al1 C23 118.92(13) . . ?
N1 Al1 C23 101.94(11) . . ?
O1 Al2 C26 104.57(12) . . ?
O1 Al2 C25 102.22(12) . . ?
C26 Al2 C25 115.41(16) . . ?
O1 Al2 C27 105.92(10) . . ?
C26 Al2 C27 112.11(14) . . ?
C25 Al2 C27 114.99(15) . . ?
C1 N1 N2 106.16(19) . . ?
C1 N1 Al1 129.35(18) . . ?
N2 N1 Al1 123.78(14) . . ?
C3 N2 N1 110.7(2) . . ?
C3 N2 C11 127.3(2) . . ?
N1 N2 C11 121.34(18) . . ?
C8 N3 N4 104.7(2) . . ?
C6 N4 N3 111.8(2) . . ?
C6 N4 C11 129.0(2) . . ?
N3 N4 C11 118.14(19) . . ?
C12 N5 C13 118.58(18) . . ?
C12 N5 Al1 122.59(15) . . ?
C13 N5 Al1 117.63(14) . . ?
C12 O1 Al2 131.99(15) . . ?
N1 C1 C2 109.1(2) . . ?
N1 C1 C4 122.1(3) . . ?
C2 C1 C4 128.7(3) . . ?
C3 C2 C1 107.8(2) . . ?
C2 C3 N2 106.2(2) . . ?
C2 C3 C5 131.3(3) . . ?
N2 C3 C5 122.5(3) . . ?
C7 C6 N4 105.3(2) . . ?
C7 C6 C9 131.5(3) . . ?
N4 C6 C9 123.1(3) . . ?
C6 C7 C8 107.4(3) . . ?
N3 C8 C7 110.8(2) . . ?
N3 C8 C10 120.5(3) . . ?
C7 C8 C10 128.7(3) . . ?
N2 C11 N4 111.72(19) . . ?
N2 C11 C12 116.14(19) . . ?
N4 C11 C12 108.27(18) . . ?
O1 C12 N5 126.1(2) . . ?
O1 C12 C11 112.57(19) . . ?
N5 C12 C11 120.7(2) . . ?
N5 C13 C15 111.62(18) . . ?
N5 C13 C14 107.67(18) . . ?
C15 C13 C14 109.1(2) . . ?
N5 C13 C16 110.80(18) . . ?
C15 C13 C16 110.49(19) . . ?
C14 C13 C16 107.0(2) . . ?
C13 C14 C19 110.6(2) . . ?
C13 C15 C21 109.34(19) . . ?
C17 C16 C13 109.6(2) . . ?
C18 C17 C22 109.8(3) . . ?
C18 C17 C16 109.9(2) . . ?
C22 C17 C16 109.0(2) . . ?
C19 C18 C17 109.2(2) . . ?
C18 C19 C20 110.0(2) . . ?
C18 C19 C14 109.3(2) . . ?
C20 C19 C14 109.4(2) . . ?
C19 C20 C21 109.0(2) . . ?
C22 C21 C20 110.0(2) . . ?
C22 C21 C15 109.3(2) . . ?
C20 C21 C15 109.7(2) . . ?
C21 C22 C17 109.6(2) . . ?

loop_
_geom_bond_atom_site_label_1
_geom_bond_atom_site_label_2
_geom_bond_distance
_geom_bond_site_symmetry_2
_geom_bond_publ_flag
Al1 N5 1.9426(18) . ?
Al1 C24 1.943(3) . ?
Al1 N1 1.951(2) . ?
Al1 C23 1.960(3) . ?
Al2 O1 1.8774(17) . ?
Al2 C26 1.957(3) . ?
Al2 C25 1.967(3) . ?
Al2 C27 1.975(3) . ?
N1 C1 1.336(3) . ?
N1 N2 1.360(3) . ?
N2 C3 1.356(3) . ?
N2 C11 1.440(3) . ?
N3 C8 1.322(3) . ?
N3 N4 1.362(3) . ?
N4 C6 1.361(3) . ?
N4 C11 1.443(3) . ?
N5 C12 1.299(3) . ?
N5 C13 1.515(3) . ?
O1 C12 1.279(3) . ?
C1 C2 1.380(4) . ?
C1 C4 1.481(4) . ?
C2 C3 1.355(4) . ?
C3 C5 1.488(4) . ?
C6 C7 1.352(4) . ?
C6 C9 1.487(4) . ?
C7 C8 1.380(4) . ?
C8 C10 1.489(4) . ?
C11 C12 1.537(3) . ?
C13 C15 1.523(3) . ?
C13 C14 1.528(3) . ?
C13 C16 1.530(3) . ?
C14 C19 1.529(3) . ?
C15 C21 1.530(3) . ?
C16 C17 1.528(4) . ?
C17 C18 1.520(4) . ?
C17 C22 1.521(4) . ?
C18 C19 1.504(4) . ?
C19 C20 1.520(4) . ?
C20 C21 1.523(4) . ?
C21 C22 1.516(4) . ?
